data_4310959
loop_
_publ_author_name
'Evgeny V. Dikarev'
'Kristian W. Andreini'
'Marina A. Petrukhina'

_publ_section_title
;
 On the Road to a Termolecular Complex with Acetone: A Heterometallic
 Supramolecular Network {[Rh2(O2CCF3)4].\m2-OCMe2.[Cu4(O2CCF3)4]}
;
_journal_name_full 'Inorganic Chemistry'
_journal_page_first 3219
_journal_page_last 3224
_journal_paper_doi 10.1021/ic030340w
_journal_volume 43
_journal_year 2004
_chemical_formula_moiety
;
  [Rh2 (O2 C C F3)4 ((C H3)2 C O)]2
;
_chemical_formula_sum 'C11 H6 F12 O9 Rh2'
_chemical_formula_weight 715.98
_chemical_melting_point ?
_chemical_name_systematic
;
  Bis((tetrakis(mu2-trifluoroacetato-O,O')-dirhodium(II,II)-
  acetone-O)
;
_space_group_IT_number 14
_symmetry_cell_setting monoclinic
_symmetry_space_group_name_Hall '-P 2yn'
_symmetry_space_group_name_H-M 'P 1 21/n 1'
_atom_sites_solution_hydrogens geom
_atom_sites_solution_primary direct
_atom_sites_solution_secondary difmap
_audit_creation_method SHELXL-97
_cell_angle_alpha 90.00
_cell_angle_beta 95.090(10)
_cell_angle_gamma 90.00
_cell_formula_units_Z 4
_cell_length_a 9.1670(10)
_cell_length_b 8.7782(5)
_cell_length_c 25.642(4)
_cell_measurement_reflns_used 229
_cell_measurement_temperature 213(2)
_cell_measurement_theta_max 20.8
_cell_measurement_theta_min 7.0
_cell_volume 2055.3(4)
_computing_cell_refinement 'MADNES (Enraf-Nonius, 1989)'
_computing_data_collection 'MADNES (Enraf-Nonius, 1989)'
_computing_data_reduction 'PROCOR (Kabsch, 1988)'
_computing_molecular_graphics 'SHELXTL V.5 (Siemens, 1994)'
_computing_publication_material CIFTAB
_computing_structure_refinement 'SHELXL-97 (Sheldrick, 1997)'
_computing_structure_solution 'SHELXTL V.5 (Siemens, 1994)'
_diffrn_ambient_temperature 213(2)
_diffrn_measured_fraction_theta_full 0.987
_diffrn_measured_fraction_theta_max 0.987
_diffrn_measurement_device_type 'Nonius FAST area detector'
_diffrn_measurement_method 'Ellipsoid-mask fitting'
_diffrn_radiation_monochromator graphite
_diffrn_radiation_source 'fine-focus sealed tube'
_diffrn_radiation_type MoK\a
_diffrn_radiation_wavelength 0.71073
_diffrn_reflns_av_R_equivalents 0.0710
_diffrn_reflns_av_sigmaI/netI 0.0467
_diffrn_reflns_limit_h_max 9
_diffrn_reflns_limit_h_min -9
_diffrn_reflns_limit_k_max 9
_diffrn_reflns_limit_k_min -9
_diffrn_reflns_limit_l_max 27
_diffrn_reflns_limit_l_min -27
_diffrn_reflns_number 10014
_diffrn_reflns_theta_full 22.58
_diffrn_reflns_theta_max 22.58
_diffrn_reflns_theta_min 2.30
_diffrn_standards_decay_% 0
_diffrn_standards_interval_count na
_diffrn_standards_interval_time na
_diffrn_standards_number 'none (area detector data)'
_exptl_absorpt_coefficient_mu 1.756
_exptl_absorpt_correction_type none
_exptl_crystal_colour green
_exptl_crystal_density_diffrn 2.314
_exptl_crystal_density_meas ?
_exptl_crystal_density_method .
_exptl_crystal_description block
_exptl_crystal_F_000 1368
_exptl_crystal_size_max 0.15
_exptl_crystal_size_mid 0.15
_exptl_crystal_size_min 0.08
_refine_diff_density_max 1.052
_refine_diff_density_min -0.760
_refine_diff_density_rms 0.175
_refine_ls_extinction_coef noref
_refine_ls_extinction_method none
_refine_ls_goodness_of_fit_ref 1.091
_refine_ls_hydrogen_treatment noref
_refine_ls_matrix_type full
_refine_ls_number_parameters 321
_refine_ls_number_reflns 2683
_refine_ls_number_restraints 48
_refine_ls_restrained_S_all 1.103
_refine_ls_R_factor_all 0.0815
_refine_ls_R_factor_gt 0.0646
_refine_ls_shift/su_max 0.001
_refine_ls_shift/su_mean 0.000
_refine_ls_structure_factor_coef Fsqd
_refine_ls_weighting_details 'calc w=1/[\s^2^(Fo^2^)+(0.0656P)^2^+33.7631P] where P=(Fo^2^+2Fc^2^)/3'
_refine_ls_weighting_scheme calc
_refine_ls_wR_factor_gt 0.1517
_refine_ls_wR_factor_ref 0.1647
_reflns_number_gt 2193
_reflns_number_total 2683
_reflns_threshold_expression >2sigma(I)
_cod_data_source_file ic030340w_3.cif
_cod_data_source_block '[Rh2(O2CCF3)4(Me2CO)]2_3a'
_cod_depositor_comments
;
The following automatic conversions were performed:

'_chemical_melting_point' value 'not measured' was changed to '?' -
the value is undefined or not given.

Automatic conversion script
Id: cif_fix_values 1569 2011-02-09 13:29:24Z adriana 
;
_cod_database_code 4310959

loop_
_symmetry_equiv_pos_as_xyz
'x, y, z'
'-x+1/2, y+1/2, -z+1/2'
'-x, -y, -z'
'x-1/2, -y-1/2, z-1/2'

loop_
_atom_site_label
_atom_site_type_symbol
_atom_site_fract_x
_atom_site_fract_y
_atom_site_fract_z
_atom_site_U_iso_or_equiv
_atom_site_adp_type
_atom_site_occupancy
_atom_site_symmetry_multiplicity
_atom_site_calc_flag
_atom_site_refinement_flags
_atom_site_disorder_assembly
_atom_site_disorder_group
Rh1 Rh 0.02715(11) 0.10511(10) 0.05661(3) 0.0327(3) Uani 1 1 d . . .
Rh2 Rh -0.05198(10) 0.07151(11) 0.14244(3) 0.0323(3) Uani 1 1 d . . .
O1 O -0.0677(9) -0.1005(8) 0.0349(3) 0.034(2) Uani 1 1 d . . .
O2 O 0.2179(9) 0.0036(9) 0.0825(3) 0.039(2) Uani 1 1 d . B .
O3 O 0.1140(9) 0.3083(9) 0.0824(3) 0.043(2) Uani 1 1 d . C .
O4 O -0.1684(9) 0.2028(9) 0.0353(3) 0.039(2) Uani 1 1 d . D .
O5 O -0.1279(8) -0.1378(9) 0.1178(3) 0.0348(19) Uani 1 1 d . A .
O6 O 0.1478(9) -0.0177(10) 0.1640(3) 0.041(2) Uani 1 1 d . B .
O7 O 0.0289(9) 0.2806(10) 0.1616(3) 0.041(2) Uani 1 1 d . C .
O8 O -0.2462(9) 0.1635(9) 0.1155(3) 0.0368(19) Uani 1 1 d . D .
C1 C -0.1202(12) -0.1755(12) 0.0703(4) 0.029(3) Uani 1 1 d . . .
C3 C 0.2336(13) -0.0311(13) 0.1301(5) 0.037(3) Uani 1 1 d . . .
C5 C 0.0975(13) 0.3472(14) 0.1275(5) 0.035(3) Uani 1 1 d . . .
C7 C -0.2614(13) 0.2040(13) 0.0682(5) 0.038(3) Uani 1 1 d . . .
C2 C -0.1798(16) -0.3340(16) 0.0562(5) 0.053(4) Uani 1 1 d D A 1
F1 F -0.177(3) -0.4265(18) 0.0956(5) 0.023(4) Uiso 0.40 1 d PD A 1
F2 F -0.084(2) -0.400(2) 0.0243(9) 0.042(6) Uiso 0.40 1 d PD A 1
F3 F -0.305(2) -0.320(3) 0.0263(10) 0.070(8) Uiso 0.40 1 d PD A 1
F1X F -0.129(4) -0.447(3) 0.0853(13) 0.071(12) Uiso 0.30 1 d PD A 2
F2X F -0.192(4) -0.380(4) 0.0071(8) 0.075(9) Uiso 0.30 1 d PD A 2
F3X F -0.329(2) -0.329(3) 0.0685(10) 0.048(6) Uiso 0.30 1 d PD A 2
F1Y F -0.254(4) -0.399(3) 0.0894(9) 0.054(8) Uiso 0.30 1 d PD A 3
F2Y F -0.068(3) -0.421(4) 0.0418(15) 0.075(14) Uiso 0.30 1 d PD A 3
F3Y F -0.264(2) -0.323(2) 0.0089(7) 0.019(5) Uiso 0.30 1 d PD A 3
C4 C 0.3884(15) -0.0935(16) 0.1505(6) 0.058(4) Uani 1 1 d D B 4
F4 F 0.3797(19) -0.177(2) 0.1931(6) 0.054(5) Uiso 0.50 1 d PD B 4
F5 F 0.4801(19) 0.0209(18) 0.1570(8) 0.066(6) Uiso 0.50 1 d PD B 4
F6 F 0.441(2) -0.190(3) 0.1159(8) 0.082(7) Uiso 0.50 1 d PD B 4
F4X F 0.382(2) -0.218(2) 0.1774(8) 0.075(7) Uiso 0.50 1 d PD B 5
F5X F 0.461(2) 0.015(2) 0.1787(8) 0.075(6) Uiso 0.50 1 d PD B 5
F6X F 0.465(2) -0.130(3) 0.1096(6) 0.064(6) Uiso 0.50 1 d PD B 5
C6 C 0.1735(15) 0.4964(15) 0.1461(5) 0.051(4) Uani 1 1 d D C 6
F7 F 0.177(3) 0.593(2) 0.1059(6) 0.041(4) Uiso 0.45 1 d PD C 6
F8 F 0.103(2) 0.565(2) 0.1829(9) 0.045(4) Uiso 0.45 1 d PD C 6
F9 F 0.3076(17) 0.465(2) 0.1648(11) 0.047(5) Uiso 0.45 1 d PD C 6
F7X F 0.246(4) 0.556(4) 0.1078(10) 0.061(11) Uiso 0.25 1 d PD C 7
F8X F 0.076(3) 0.600(3) 0.1567(15) 0.047(8) Uiso 0.25 1 d PD C 7
F9X F 0.263(4) 0.469(4) 0.1879(12) 0.062(10) Uiso 0.25 1 d PD C 7
F7Y F 0.127(3) 0.620(3) 0.1209(13) 0.058(9) Uiso 0.30 1 d PD C 8
F8Y F 0.161(4) 0.529(3) 0.1970(7) 0.054(8) Uiso 0.30 1 d PD C 8
F9Y F 0.3167(19) 0.484(3) 0.1428(14) 0.054(9) Uiso 0.30 1 d PD C 8
C8 C -0.4123(14) 0.2606(15) 0.0461(5) 0.047(3) Uani 1 1 d D D 9
F10 F -0.5004(19) 0.1429(17) 0.0382(8) 0.057(5) Uiso 0.50 1 d PD D 9
F11 F -0.402(2) 0.335(2) 0.0020(6) 0.060(5) Uiso 0.50 1 d PD D 9
F12 F -0.4713(19) 0.356(2) 0.0795(6) 0.061(5) Uiso 0.50 1 d PD D 9
F10X F -0.477(2) 0.1450(17) 0.0195(7) 0.059(6) Uiso 0.50 1 d PD D 10
F11X F -0.415(2) 0.3785(18) 0.0178(7) 0.058(5) Uiso 0.50 1 d PD D 10
F12X F -0.495(2) 0.291(3) 0.0872(6) 0.071(6) Uiso 0.50 1 d PD D 10
O9 O -0.1354(9) 0.0591(10) 0.2205(3) 0.041(2) Uani 1 1 d . . .
C9 C -0.1266(16) -0.0381(18) 0.2540(5) 0.055(4) Uani 1 1 d . . .
C10 C -0.193(2) -0.009(2) 0.3039(7) 0.102(7) Uani 1 1 d . . .
H10A H -0.1213 -0.0311 0.3332 0.152 Uiso 1 1 calc R . .
H10B H -0.2779 -0.0730 0.3058 0.152 Uiso 1 1 calc R . .
H10C H -0.2214 0.0975 0.3053 0.152 Uiso 1 1 calc R . .
C11 C -0.049(2) -0.1874(18) 0.2501(6) 0.080(5) Uani 1 1 d . . .
H11A H -0.1149 -0.2697 0.2576 0.119 Uiso 1 1 calc R . .
H11B H 0.0364 -0.1897 0.2751 0.119 Uiso 1 1 calc R . .
H11C H -0.0195 -0.1996 0.2150 0.119 Uiso 1 1 calc R . .

loop_
_atom_site_aniso_label
_atom_site_aniso_U_11
_atom_site_aniso_U_22
_atom_site_aniso_U_33
_atom_site_aniso_U_23
_atom_site_aniso_U_13
_atom_site_aniso_U_12
Rh1 0.0438(6) 0.0284(6) 0.0277(6) -0.0001(4) 0.0135(4) -0.0005(4)
Rh2 0.0423(6) 0.0304(6) 0.0258(5) -0.0008(4) 0.0117(4) 0.0004(4)
O1 0.067(6) 0.021(4) 0.016(4) 0.001(3) 0.014(4) -0.004(4)
O2 0.043(5) 0.029(5) 0.048(6) -0.005(4) 0.016(4) -0.008(4)
O3 0.047(5) 0.036(5) 0.049(6) 0.000(4) 0.018(4) -0.006(4)
O4 0.040(5) 0.036(5) 0.042(5) -0.004(4) 0.009(4) 0.002(4)
O5 0.043(5) 0.029(4) 0.034(5) 0.008(4) 0.013(4) -0.005(4)
O6 0.042(5) 0.040(5) 0.043(5) 0.004(4) 0.014(4) 0.003(4)
O7 0.050(5) 0.038(5) 0.036(5) -0.003(4) 0.012(4) 0.004(4)
O8 0.050(5) 0.030(5) 0.032(5) 0.003(4) 0.013(4) 0.004(4)
C1 0.042(7) 0.022(6) 0.025(7) 0.004(5) 0.009(5) 0.002(5)
C3 0.039(7) 0.020(6) 0.051(9) 0.004(6) -0.005(6) -0.002(5)
C5 0.039(7) 0.033(7) 0.032(7) -0.009(6) -0.001(6) 0.001(6)
C7 0.032(7) 0.028(7) 0.054(9) -0.009(6) 0.007(6) 0.008(5)
C2 0.073(10) 0.039(8) 0.046(9) 0.006(6) 0.005(7) -0.004(7)
C4 0.049(9) 0.038(9) 0.084(11) -0.009(8) -0.002(8) -0.025(7)
C6 0.050(9) 0.037(8) 0.066(10) -0.002(7) 0.003(7) -0.006(7)
C8 0.049(8) 0.042(8) 0.050(8) -0.012(6) 0.005(6) -0.011(7)
O9 0.048(5) 0.051(6) 0.027(5) 0.008(4) 0.017(4) 0.003(4)
C9 0.068(10) 0.062(10) 0.036(8) 0.013(7) 0.016(7) -0.013(8)
C10 0.127(17) 0.101(16) 0.088(14) 0.040(12) 0.072(13) 0.039(13)
C11 0.128(16) 0.047(10) 0.063(11) 0.008(8) 0.005(10) 0.011(10)

loop_
_atom_type_symbol
_atom_type_description
_atom_type_scat_dispersion_real
_atom_type_scat_dispersion_imag
_atom_type_scat_source
C C 0.0033 0.0016 'International Tables Vol C Tables 4.2.6.8 and 6.1.1.4'
H H 0.0000 0.0000 'International Tables Vol C Tables 4.2.6.8 and 6.1.1.4'
O O 0.0106 0.0060 'International Tables Vol C Tables 4.2.6.8 and 6.1.1.4'
F F 0.0171 0.0103 'International Tables Vol C Tables 4.2.6.8 and 6.1.1.4'
Rh Rh -1.1178 0.9187 'International Tables Vol C Tables 4.2.6.8 and 6.1.1.4'

loop_
_geom_angle_atom_site_label_1
_geom_angle_atom_site_label_2
_geom_angle_atom_site_label_3
_geom_angle
_geom_angle_site_symmetry_1
_geom_angle_site_symmetry_3
_geom_angle_publ_flag
O4 Rh1 O2 176.2(3) . . y
O4 Rh1 O3 91.6(3) . . y
O2 Rh1 O3 88.7(3) . . y
O4 Rh1 O1 87.5(3) . . y
O2 Rh1 O1 92.0(3) . . y
O3 Rh1 O1 176.2(3) . . y
O4 Rh1 Rh2 88.1(2) . . y
O2 Rh1 Rh2 88.2(2) . . y
O3 Rh1 Rh2 87.2(2) . . y
O1 Rh1 Rh2 89.13(19) . . y
O4 Rh1 O1 87.4(3) . 3 y
O2 Rh1 O1 96.2(3) . 3 y
O3 Rh1 O1 104.0(3) . 3 y
O1 Rh1 O1 79.7(3) . 3 y
Rh2 Rh1 O1 168.07(19) . 3 y
O8 Rh2 O7 90.8(3) . . y
O8 Rh2 O6 175.6(3) . . y
O7 Rh2 O6 88.9(3) . . y
O8 Rh2 O5 89.3(3) . . y
O7 Rh2 O5 175.7(3) . . y
O6 Rh2 O5 90.7(3) . . y
O8 Rh2 O9 88.0(3) . . y
O7 Rh2 O9 88.5(3) . . y
O6 Rh2 O9 96.4(3) . . y
O5 Rh2 O9 95.8(3) . . y
O8 Rh2 Rh1 88.1(2) . . y
O7 Rh2 Rh1 88.7(2) . . y
O6 Rh2 Rh1 87.6(2) . . y
O5 Rh2 Rh1 87.1(2) . . y
O9 Rh2 Rh1 175.1(2) . . y
C1 O1 Rh1 116.5(7) . . n
C1 O1 Rh1 143.2(7) . 3 n
Rh1 O1 Rh1 100.3(3) . 3 y
C3 O2 Rh1 116.6(8) . . n
C5 O3 Rh1 118.2(8) . . n
C7 O4 Rh1 117.6(8) . . n
C1 O5 Rh2 119.0(7) . . n
C3 O6 Rh2 117.7(8) . . n
C5 O7 Rh2 116.5(7) . . n
C7 O8 Rh2 117.4(7) . . n
O1 C1 O5 128.0(10) . . n
O1 C1 C2 117.4(10) . . n
O5 C1 C2 114.6(9) . . n
O6 C3 O2 129.8(11) . . n
O6 C3 C4 114.4(12) . . n
O2 C3 C4 115.7(12) . . n
O3 C5 O7 129.2(11) . . n
O3 C5 C6 116.0(11) . . n
O7 C5 C6 114.8(11) . . n
O4 C7 O8 128.5(11) . . n
O4 C7 C8 113.6(11) . . n
O8 C7 C8 117.9(11) . . n
F1 C2 F3 117.5(18) . . n
F1 C2 F2 103.5(17) . . n
F3 C2 F2 105.2(17) . . n
F1 C2 C1 113.9(12) . . n
F3 C2 C1 108.9(14) . . n
F2 C2 C1 106.7(13) . . n
F5 C4 F4 113.8(17) . . n
F5 C4 F6 107.7(17) . . n
F4 C4 F6 104.3(17) . . n
F5 C4 C3 109.0(14) . . n
F4 C4 C3 110.6(13) . . n
F6 C4 C3 111.4(14) . . n
F9 C6 F8 109.7(18) . . n
F9 C6 F7 109.3(18) . . n
F8 C6 F7 107.8(17) . . n
F9 C6 C5 108.5(13) . . n
F8 C6 C5 111.4(12) . . n
F7 C6 C5 110.1(13) . . n
F10 C8 F11 110.4(15) . . n
F10 C8 F12 108.0(15) . . n
F11 C8 F12 107.6(17) . . n
F10 C8 C7 108.9(13) . . n
F11 C8 C7 110.3(13) . . n
F12 C8 C7 111.5(12) . . n
C9 O9 Rh2 132.3(9) . . n
O9 C9 C10 118.9(15) . . n
O9 C9 C11 124.9(13) . . n
C10 C9 C11 116.2(13) . . n

loop_
_geom_bond_atom_site_label_1
_geom_bond_atom_site_label_2
_geom_bond_distance
_geom_bond_site_symmetry_2
_geom_bond_publ_flag
Rh1 O4 2.018(8) . y
Rh1 O2 2.022(9) . y
Rh1 O3 2.039(8) . y
Rh1 O1 2.058(7) . y
Rh1 Rh2 2.3959(13) . y
Rh1 O1 2.410(7) 3 y
Rh2 O8 2.020(8) . y
Rh2 O7 2.023(8) . y
Rh2 O6 2.023(8) . y
Rh2 O5 2.045(8) . y
Rh2 O9 2.208(7) . y
O1 C1 1.251(13) . n
O1 Rh1 2.410(7) 3 n
O2 C3 1.253(14) . n
O3 C5 1.228(14) . n
O4 C7 1.252(14) . n
O5 C1 1.268(13) . n
O6 C3 1.229(15) . n
O7 C5 1.264(14) . n
O8 C7 1.259(15) . n
C1 C2 1.527(17) . n
C3 C4 1.567(19) . n
C5 C6 1.539(18) . n
C7 C8 1.531(18) . n
C2 F1 1.295(16) . n
C2 F3 1.330(18) . n
C2 F2 1.380(18) . n
C4 F5 1.311(18) . n
C4 F4 1.324(19) . n
C4 F6 1.35(2) . n
C6 F9 1.308(17) . n
C6 F8 1.334(17) . n
C6 F7 1.340(17) . n
C8 F10 1.316(17) . n
C8 F11 1.316(18) . n
C8 F12 1.344(18) . n
O9 C9 1.208(15) . n
C9 C10 1.48(2) . n
C9 C11 1.50(2) . n
